data_4347628
loop_
_publ_author_name
'Carter, Korey P.'
'Thomas, Kara E.'
'Pope, Simon J. A.'
'Holmberg, Rebecca J.'
'Butcher, Ray J.'
'Murugesu, Muralee'
'Cahill, Christopher L.'

_publ_section_title
;
 Supramolecular Assembly of Molecular Rare-Earth-3,5-Dichlorobenzoic
 Acid-2,2':6',2&#x2033;-Terpyridine Materials: Structural Systematics,
 Luminescence Properties, and Magnetic Behavior.
;
_journal_issue 14
_journal_name_full 'Inorganic chemistry'
_journal_page_first 6902
_journal_page_last 6915
_journal_paper_doi 10.1021/acs.inorgchem.6b00408
_journal_volume 55
_journal_year 2016
_chemical_formula_sum 'C114 H58 Cl24 N6 O24 Yb4'
_chemical_formula_weight 3438.62
_space_group_crystal_system triclinic
_space_group_IT_number 2
_space_group_name_Hall '-P 1'
_space_group_name_H-M_alt 'P -1'
_symmetry_cell_setting triclinic
_symmetry_Int_Tables_number 2
_symmetry_space_group_name_H-M 'P -1'
_atom_sites_solution_hydrogens geom
_audit_creation_method SHELXL-2014/7
_cell_angle_alpha 74.792(6)
_cell_angle_beta 79.742(7)
_cell_angle_gamma 69.923(7)
_cell_formula_units_Z 1
_cell_length_a 12.7384(9)
_cell_length_b 16.2786(11)
_cell_length_c 16.4168(11)
_cell_measurement_reflns_used 40725
_cell_measurement_temperature 100(2)
_cell_measurement_theta_max 54.776
_cell_measurement_theta_min 4.482
_cell_volume 3070.8(4)
_computing_cell_refinement 'SAINT, Bruker-AXS'
_computing_data_collection 'APEX, Bruker-AXS'
_computing_data_reduction 'SAINT, Bruker-AXS'
_computing_molecular_graphics 'WINGX (Farrugia, 2012)'
_computing_publication_material 'Crystal Maker (Palmer, 2009)'
_computing_structure_refinement 'SHELXL-2014/7 (Sheldrick, 2014)'
_computing_structure_solution 'SIR92 (Gualardi, 1994)'
_diffrn_ambient_temperature 100(2)
_diffrn_measured_fraction_theta_full 1.000
_diffrn_measured_fraction_theta_max 0.998
_diffrn_measurement_device_type 'Bruker APEX II CCD'
_diffrn_measurement_method 'omega scans'
_diffrn_radiation_probe x-ray
_diffrn_radiation_type MoK\a
_diffrn_radiation_wavelength 0.71073
_diffrn_reflns_av_R_equivalents 0.0413
_diffrn_reflns_av_unetI/netI 0.0468
_diffrn_reflns_Laue_measured_fraction_full 1.000
_diffrn_reflns_Laue_measured_fraction_max 0.998
_diffrn_reflns_limit_h_max 16
_diffrn_reflns_limit_h_min -16
_diffrn_reflns_limit_k_max 21
_diffrn_reflns_limit_k_min -21
_diffrn_reflns_limit_l_max 21
_diffrn_reflns_limit_l_min -21
_diffrn_reflns_number 40724
_diffrn_reflns_point_group_measured_fraction_full 1.000
_diffrn_reflns_point_group_measured_fraction_max 0.998
_diffrn_reflns_theta_full 25.500
_diffrn_reflns_theta_max 27.428
_diffrn_reflns_theta_min 1.291
_diffrn_source 'fine-focus sealed tube'
_exptl_absorpt_coefficient_mu 3.612
_exptl_absorpt_correction_T_max 0.7455
_exptl_absorpt_correction_T_min 0.6778
_exptl_absorpt_correction_type empirical
_exptl_absorpt_process_details 'SADABS, Bruker-AXS (2008)'
_exptl_crystal_colour Colorless
_exptl_crystal_density_diffrn 1.859
_exptl_crystal_description Plate
_exptl_crystal_F_000 1664
_exptl_crystal_recrystallization_method Hydrothermal
_exptl_crystal_size_max 0.26
_exptl_crystal_size_mid 0.19
_exptl_crystal_size_min 0.14
_refine_diff_density_max 0.978
_refine_diff_density_min -0.775
_refine_diff_density_rms 0.123
_refine_ls_extinction_method none
_refine_ls_goodness_of_fit_ref 1.029
_refine_ls_hydrogen_treatment constr
_refine_ls_matrix_type full
_refine_ls_number_parameters 775
_refine_ls_number_reflns 13975
_refine_ls_number_restraints 0
_refine_ls_restrained_S_all 1.029
_refine_ls_R_factor_all 0.0347
_refine_ls_R_factor_gt 0.0275
_refine_ls_shift/su_max 0.001
_refine_ls_shift/su_mean 0.000
_refine_ls_structure_factor_coef Fsqd
_refine_ls_weighting_details 'w=1/[\s^2^(Fo^2^)+(0.0213P)^2^+0.1604P] where P=(Fo^2^+2Fc^2^)/3'
_refine_ls_weighting_scheme calc
_refine_ls_wR_factor_gt 0.0568
_refine_ls_wR_factor_ref 0.0595
_reflns_Friedel_coverage 0.000
_reflns_number_gt 11973
_reflns_number_total 13975
_reflns_threshold_expression 'I > 2\s(I)'
_cod_data_source_file ic6b00408_si_002.cif
_cod_data_source_block Complex_14
_cod_database_code 4347628
_shelx_space_group_comment
;
The symmetry employed for this shelxl refinement is uniquely defined
by the following loop, which should always be used as a source of
symmetry information in preference to the above space-group names.
They are only intended as comments.
;

loop_
_space_group_symop_operation_xyz
'x, y, z'
'-x, -y, -z'

loop_
_atom_site_label
_atom_site_type_symbol
_atom_site_fract_x
_atom_site_fract_y
_atom_site_fract_z
_atom_site_U_iso_or_equiv
_atom_site_adp_type
_atom_site_occupancy
_atom_site_site_symmetry_order
_atom_site_calc_flag
_atom_site_refinement_flags_posn
_atom_site_refinement_flags_adp
Yb2 Yb 0.67518(2) 0.13622(2) 0.65481(2) 0.00759(4) Uani 1 1 d . .
Yb1 Yb 0.91192(2) 0.03724(2) 0.89132(2) 0.00701(4) Uani 1 1 d . .
Cl7 Cl 1.28433(7) 0.25518(6) 0.60207(5) 0.01847(18) Uani 1 1 d . .
Cl2 Cl 0.99720(9) -0.42467(6) 1.27900(5) 0.0274(2) Uani 1 1 d . .
Cl6 Cl 0.74861(8) -0.31453(6) 0.67611(6) 0.0259(2) Uani 1 1 d . .
Cl8 Cl 0.90864(8) 0.43209(6) 0.44429(6) 0.0234(2) Uani 1 1 d . .
Cl11 Cl 0.65427(8) 0.57369(6) 0.33465(6) 0.0226(2) Uani 1 1 d . .
Cl12 Cl 0.26092(7) 0.51123(5) 0.36262(6) 0.02105(19) Uani 1 1 d . .
Cl10 Cl 0.40065(8) 0.51931(6) 0.86196(7) 0.0335(2) Uani 1 1 d . .
Cl5 Cl 1.13322(8) -0.36763(6) 0.80293(7) 0.0328(2) Uani 1 1 d . .
Cl1 Cl 0.85362(8) -0.41305(6) 0.98607(6) 0.0268(2) Uani 1 1 d . .
Cl9 Cl 0.80557(8) 0.38841(7) 0.98297(7) 0.0361(3) Uani 1 1 d . .
Cl4 Cl 1.35545(10) -0.25448(8) 0.67085(7) 0.0434(3) Uani 1 1 d . .
Cl3 Cl 1.59217(9) -0.29472(8) 0.92581(8) 0.0496(3) Uani 1 1 d . .
O12 O 0.53585(18) 0.23163(14) 0.56362(14) 0.0143(5) Uani 1 1 d . .
O10 O 0.62903(18) 0.21826(14) 0.75592(14) 0.0133(5) Uani 1 1 d . .
O7 O 0.97068(19) 0.11250(16) 0.76248(14) 0.0181(5) Uani 1 1 d . .
O11 O 0.68222(18) 0.27293(14) 0.56453(14) 0.0148(5) Uani 1 1 d . .
O8 O 0.84589(18) 0.14362(14) 0.66914(13) 0.0121(5) Uani 1 1 d . .
O3 O 1.08905(18) -0.05744(15) 0.87832(14) 0.0159(5) Uani 1 1 d . .
O1 O 1.00137(19) 0.11574(15) 0.92812(14) 0.0168(5) Uani 1 1 d . .
O6 O 0.73937(18) -0.00375(14) 0.73156(13) 0.0123(5) Uani 1 1 d . .
O4 O 0.81436(19) 0.07279(15) 1.01462(14) 0.0166(5) Uani 1 1 d . .
O9 O 0.75330(19) 0.14161(14) 0.84998(14) 0.0159(5) Uani 1 1 d . .
O2 O 0.8882(2) -0.09417(15) 0.97178(14) 0.0185(5) Uani 1 1 d . .
O5 O 0.88676(19) -0.03589(14) 0.80259(14) 0.0151(5) Uani 1 1 d . .
N3 N 0.4975(2) 0.10887(18) 0.72848(17) 0.0130(6) Uani 1 1 d . .
N2 N 0.6135(2) 0.03133(17) 0.59949(16) 0.0115(6) Uani 1 1 d . .
N1 N 0.7901(2) 0.08728(17) 0.52764(16) 0.0129(6) Uani 1 1 d . .
C23 C 0.9836(3) 0.2187(2) 0.63628(19) 0.0111(7) Uani 1 1 d . .
C15 C 0.8257(3) -0.0569(2) 0.76589(19) 0.0091(6) Uani 1 1 d . .
C8 C 1.1754(3) -0.0894(2) 0.9172(2) 0.0126(7) Uani 1 1 d . .
C16 C 0.8616(3) -0.1532(2) 0.75879(19) 0.0101(6) Uani 1 1 d . .
C29 C 0.6812(3) 0.2117(2) 0.8177(2) 0.0108(7) Uani 1 1 d . .
C28 C 0.9255(3) 0.2876(2) 0.57384(19) 0.0124(7) Uani 1 1 d . .
H28 H 0.8518 0.2943 0.5671 0.015 Uiso 1 1 calc R U
C30 C 0.6530(3) 0.2929(2) 0.85423(19) 0.0106(6) Uani 1 1 d . .
C9 C 1.2767(3) -0.1525(2) 0.8779(2) 0.0145(7) Uani 1 1 d . .
C10 C 1.3759(3) -0.1885(2) 0.9158(2) 0.0212(8) Uani 1 1 d . .
H7 H 1.3812 -0.1741 0.9658 0.025 Uiso 1 1 calc R U
C52 C 0.5294(3) 0.0011(2) 0.6425(2) 0.0129(7) Uani 1 1 d . .
C11 C 1.4674(3) -0.2465(3) 0.8781(2) 0.0266(9) Uani 1 1 d . .
C17 C 0.9652(3) -0.2104(2) 0.7853(2) 0.0137(7) Uani 1 1 d . .
H17 H 1.0092 -0.1902 0.8100 0.016 Uiso 1 1 calc R U
C22 C 0.9278(3) 0.1532(2) 0.6939(2) 0.0117(7) Uani 1 1 d . .
C21 C 0.7938(3) -0.1845(2) 0.7250(2) 0.0139(7) Uani 1 1 d . .
H21 H 0.7242 -0.1468 0.7081 0.017 Uiso 1 1 calc R U
C27 C 0.9801(3) 0.3456(2) 0.5222(2) 0.0146(7) Uani 1 1 d . .
C34 C 0.5289(3) 0.4351(2) 0.8756(2) 0.0184(8) Uani 1 1 d . .
C1 C 0.9402(3) -0.1405(2) 1.0345(2) 0.0112(7) Uani 1 1 d . .
C53 C 0.4611(3) 0.0479(2) 0.7099(2) 0.0136(7) Uani 1 1 d . .
C39 C 0.5697(3) 0.5054(2) 0.3797(2) 0.0134(7) Uani 1 1 d . .
C35 C 0.5503(3) 0.3595(2) 0.8436(2) 0.0139(7) Uani 1 1 d . .
H35 H 0.4968 0.3535 0.8155 0.017 Uiso 1 1 calc R U
C25 C 1.1447(3) 0.2689(2) 0.5920(2) 0.0132(7) Uani 1 1 d . .
C7 C 0.9642(3) -0.2799(2) 1.1491(2) 0.0121(7) Uani 1 1 d . .
H14 H 0.9885 -0.2533 1.1826 0.014 Uiso 1 1 calc R U
C48 C 0.6780(3) -0.0083(2) 0.5378(2) 0.0140(7) Uani 1 1 d . .
C31 C 0.7326(3) 0.3015(2) 0.8971(2) 0.0157(7) Uani 1 1 d . .
H31 H 0.8012 0.2567 0.9046 0.019 Uiso 1 1 calc R U
C20 C 0.8322(3) -0.2730(2) 0.7170(2) 0.0170(7) Uani 1 1 d . .
C38 C 0.6130(3) 0.4262(2) 0.4370(2) 0.0132(7) Uani 1 1 d . .
H38 H 0.6859 0.4091 0.4515 0.016 Uiso 1 1 calc R U
C43 C 0.8717(3) 0.1220(2) 0.4892(2) 0.0174(7) Uani 1 1 d . .
H43 H 0.8863 0.1623 0.5133 0.021 Uiso 1 1 calc R U
C36 C 0.5889(3) 0.2876(2) 0.5372(2) 0.0108(7) Uani 1 1 d . .
C47 C 0.7696(3) 0.0286(2) 0.4921(2) 0.0140(7) Uani 1 1 d . .
C2 C 0.9331(3) -0.2341(2) 1.0687(2) 0.0101(6) Uani 1 1 d . .
C37 C 0.5442(3) 0.3725(2) 0.47233(19) 0.0099(6) Uani 1 1 d . .
C51 C 0.5076(3) -0.0704(2) 0.6244(2) 0.0195(8) Uani 1 1 d . .
H51 H 0.4488 -0.0903 0.6549 0.023 Uiso 1 1 calc R U
C24 C 1.0934(3) 0.2098(2) 0.6461(2) 0.0118(7) Uani 1 1 d . .
H24 H 1.1318 0.1649 0.6883 0.014 Uiso 1 1 calc R U
C26 C 1.0897(3) 0.3372(2) 0.5295(2) 0.0146(7) Uani 1 1 d . .
H26 H 1.1254 0.3763 0.4935 0.018 Uiso 1 1 calc R U
C14 C 1.2690(3) -0.1732(2) 0.8030(2) 0.0175(7) Uani 1 1 d . .
H3 H 1.2021 -0.1493 0.7777 0.021 Uiso 1 1 calc R U
C33 C 0.6069(3) 0.4459(2) 0.9177(2) 0.0219(8) Uani 1 1 d . .
H33 H 0.5919 0.4973 0.9381 0.026 Uiso 1 1 calc R U
C3 C 0.8955(3) -0.2731(2) 1.0183(2) 0.0123(7) Uani 1 1 d . .
H10 H 0.8726 -0.2415 0.9651 0.015 Uiso 1 1 calc R U
C46 C 0.8309(3) 0.0053(2) 0.4178(2) 0.0210(8) Uani 1 1 d . .
H46 H 0.8152 -0.0350 0.3946 0.025 Uiso 1 1 calc R U
C40 C 0.4614(3) 0.5332(2) 0.3584(2) 0.0148(7) Uani 1 1 d . .
H40 H 0.4327 0.5881 0.3219 0.018 Uiso 1 1 calc R U
C41 C 0.3963(3) 0.4777(2) 0.3926(2) 0.0126(7) Uani 1 1 d . .
C42 C 0.4362(3) 0.3969(2) 0.4497(2) 0.0120(7) Uani 1 1 d . .
H42 H 0.3914 0.3600 0.4722 0.014 Uiso 1 1 calc R U
C57 C 0.4354(3) 0.1536(2) 0.7875(2) 0.0201(8) Uani 1 1 d . .
H57 H 0.4594 0.1964 0.7999 0.024 Uiso 1 1 calc R U
C6 C 0.9582(3) -0.3662(2) 1.1783(2) 0.0158(7) Uani 1 1 d . .
C4 C 0.8934(3) -0.3605(2) 1.0497(2) 0.0148(7) Uani 1 1 d . .
C5 C 0.9230(3) -0.4077(2) 1.1295(2) 0.0182(8) Uani 1 1 d . .
H12 H 0.9194 -0.4657 1.1500 0.022 Uiso 1 1 calc R U
C44 C 0.9362(3) 0.1013(2) 0.4151(2) 0.0224(8) Uani 1 1 d . .
H44 H 0.9925 0.1269 0.3905 0.027 Uiso 1 1 calc R U
C45 C 0.9146(3) 0.0418(2) 0.3788(2) 0.0242(9) Uani 1 1 d . .
H45 H 0.9557 0.0267 0.3291 0.029 Uiso 1 1 calc R U
C50 C 0.5744(3) -0.1113(2) 0.5607(2) 0.0196(8) Uani 1 1 d . .
H50 H 0.5611 -0.1590 0.5479 0.023 Uiso 1 1 calc R U
C54 C 0.3628(3) 0.0303(2) 0.7517(2) 0.0223(8) Uani 1 1 d . .
H54 H 0.3396 -0.0124 0.7383 0.027 Uiso 1 1 calc R U
C19 C 0.9362(3) -0.3302(2) 0.7401(2) 0.0180(8) Uani 1 1 d . .
H19 H 0.9616 -0.3889 0.7329 0.022 Uiso 1 1 calc R U
C12 C 1.4618(3) -0.2679(2) 0.8035(2) 0.0281(9) Uani 1 1 d . .
H5 H 1.5236 -0.3068 0.7787 0.034 Uiso 1 1 calc R U
C49 C 0.6606(3) -0.0802(2) 0.5168(2) 0.0188(8) Uani 1 1 d . .
H49 H 0.7067 -0.1066 0.4738 0.023 Uiso 1 1 calc R U
C18 C 1.0016(3) -0.2974(2) 0.7745(2) 0.0168(7) Uani 1 1 d . .
C55 C 0.3007(3) 0.0761(3) 0.8125(2) 0.0271(9) Uani 1 1 d . .
H55 H 0.2353 0.0648 0.8407 0.033 Uiso 1 1 calc R U
C13 C 1.3625(3) -0.2301(2) 0.7666(2) 0.0237(8) Uani 1 1 d . .
C32 C 0.7075(3) 0.3780(2) 0.9281(2) 0.0196(8) Uani 1 1 d . .
C56 C 0.3370(3) 0.1393(3) 0.8311(2) 0.0270(9) Uani 1 1 d . .
H56 H 0.2965 0.1715 0.8718 0.032 Uiso 1 1 calc R U

loop_
_atom_site_aniso_label
_atom_site_aniso_U_11
_atom_site_aniso_U_22
_atom_site_aniso_U_33
_atom_site_aniso_U_23
_atom_site_aniso_U_13
_atom_site_aniso_U_12
Yb2 0.00769(7) 0.00764(7) 0.00769(7) -0.00109(5) -0.00131(5) -0.00286(5)
Yb1 0.00887(7) 0.00596(7) 0.00655(7) -0.00070(5) -0.00199(5) -0.00262(5)
Cl7 0.0119(4) 0.0207(4) 0.0257(5) -0.0036(4) -0.0012(3) -0.0101(3)
Cl2 0.0502(6) 0.0141(4) 0.0136(4) 0.0042(3) -0.0088(4) -0.0073(4)
Cl6 0.0292(5) 0.0206(5) 0.0368(5) -0.0140(4) -0.0072(4) -0.0112(4)
Cl8 0.0237(5) 0.0206(4) 0.0208(5) 0.0109(4) -0.0060(4) -0.0101(4)
Cl11 0.0280(5) 0.0189(4) 0.0229(5) 0.0057(4) -0.0072(4) -0.0149(4)
Cl12 0.0171(4) 0.0165(4) 0.0292(5) -0.0015(4) -0.0129(4) -0.0021(4)
Cl10 0.0255(5) 0.0232(5) 0.0464(6) -0.0191(5) -0.0129(5) 0.0122(4)
Cl5 0.0215(5) 0.0119(4) 0.0625(7) -0.0059(4) -0.0172(5) 0.0030(4)
Cl1 0.0330(5) 0.0168(4) 0.0395(6) -0.0093(4) -0.0185(4) -0.0090(4)
Cl9 0.0184(5) 0.0484(6) 0.0575(7) -0.0428(6) -0.0040(5) -0.0071(5)
Cl4 0.0520(7) 0.0508(7) 0.0351(6) -0.0336(5) 0.0135(5) -0.0166(6)
Cl3 0.0175(5) 0.0595(8) 0.0518(7) -0.0046(6) -0.0091(5) 0.0102(5)
O12 0.0118(12) 0.0106(11) 0.0194(13) 0.0022(10) -0.0042(10) -0.0050(10)
O10 0.0128(12) 0.0161(12) 0.0126(12) -0.0048(10) -0.0033(9) -0.0041(10)
O7 0.0194(13) 0.0250(13) 0.0109(12) 0.0055(10) -0.0065(10) -0.0125(11)
O11 0.0137(12) 0.0138(12) 0.0172(12) 0.0018(10) -0.0060(10) -0.0064(10)
O8 0.0100(11) 0.0141(11) 0.0130(12) -0.0002(9) -0.0022(9) -0.0062(9)
O3 0.0123(12) 0.0183(12) 0.0164(12) -0.0066(10) -0.0047(10) -0.0004(10)
O1 0.0203(13) 0.0155(12) 0.0204(13) -0.0055(10) -0.0042(10) -0.0103(10)
O6 0.0144(12) 0.0086(11) 0.0138(12) 0.0003(9) -0.0043(10) -0.0042(9)
O4 0.0165(13) 0.0223(13) 0.0095(12) -0.0056(10) 0.0009(10) -0.0035(10)
O9 0.0178(13) 0.0104(11) 0.0166(12) -0.0044(10) -0.0048(10) 0.0018(10)
O2 0.0287(14) 0.0122(12) 0.0167(13) 0.0029(10) -0.0070(11) -0.0112(11)
O5 0.0201(13) 0.0125(12) 0.0156(12) -0.0038(10) -0.0082(10) -0.0050(10)
N3 0.0106(14) 0.0159(14) 0.0118(14) -0.0001(11) -0.0011(11) -0.0054(12)
N2 0.0129(14) 0.0115(13) 0.0107(14) -0.0003(11) -0.0051(11) -0.0042(11)
N1 0.0140(14) 0.0148(14) 0.0099(14) -0.0045(11) -0.0002(11) -0.0039(12)
C23 0.0141(17) 0.0109(16) 0.0089(16) -0.0025(13) 0.0006(13) -0.0054(13)
C15 0.0106(16) 0.0105(15) 0.0068(15) -0.0025(12) 0.0021(12) -0.0049(13)
C8 0.0133(17) 0.0104(16) 0.0130(17) -0.0014(13) 0.0020(13) -0.0048(13)
C16 0.0145(16) 0.0072(15) 0.0080(15) -0.0013(12) -0.0006(13) -0.0033(13)
C29 0.0080(16) 0.0130(16) 0.0122(16) -0.0049(13) 0.0030(13) -0.0046(13)
C28 0.0108(16) 0.0144(16) 0.0120(16) -0.0007(13) -0.0026(13) -0.0049(13)
C30 0.0151(17) 0.0096(15) 0.0060(15) -0.0004(12) 0.0000(13) -0.0041(13)
C9 0.0149(17) 0.0109(16) 0.0130(17) 0.0010(13) 0.0023(14) -0.0028(14)
C10 0.0175(19) 0.025(2) 0.0160(18) -0.0022(15) -0.0002(15) -0.0024(16)
C52 0.0131(17) 0.0109(16) 0.0147(17) 0.0033(13) -0.0079(14) -0.0051(13)
C11 0.0120(18) 0.027(2) 0.029(2) 0.0008(17) -0.0013(16) 0.0035(16)
C17 0.0153(17) 0.0125(16) 0.0135(17) -0.0009(13) -0.0002(14) -0.0065(14)
C22 0.0095(16) 0.0122(16) 0.0110(16) -0.0022(13) 0.0028(13) -0.0025(13)
C21 0.0117(17) 0.0143(17) 0.0147(17) -0.0029(14) -0.0017(14) -0.0028(14)
C27 0.0169(18) 0.0153(17) 0.0106(16) -0.0005(13) -0.0006(14) -0.0057(14)
C34 0.0149(18) 0.0131(17) 0.0212(19) -0.0054(14) -0.0010(15) 0.0038(14)
C1 0.0129(16) 0.0097(15) 0.0122(16) -0.0027(13) 0.0024(13) -0.0067(13)
C53 0.0118(16) 0.0137(16) 0.0163(17) 0.0021(14) -0.0052(14) -0.0072(14)
C39 0.0200(18) 0.0147(17) 0.0091(16) -0.0040(13) 0.0005(14) -0.0100(14)
C35 0.0133(17) 0.0144(16) 0.0133(17) -0.0038(13) -0.0029(14) -0.0020(14)
C25 0.0105(16) 0.0149(16) 0.0179(18) -0.0067(14) 0.0038(14) -0.0088(14)
C7 0.0123(16) 0.0110(16) 0.0125(16) -0.0038(13) -0.0014(13) -0.0021(13)
C48 0.0164(18) 0.0123(16) 0.0134(17) -0.0028(13) -0.0083(14) -0.0011(14)
C31 0.0107(17) 0.0165(17) 0.0213(18) -0.0068(14) -0.0030(14) -0.0030(14)
C20 0.0221(19) 0.0152(17) 0.0181(18) -0.0053(14) -0.0026(15) -0.0099(15)
C38 0.0159(17) 0.0122(16) 0.0115(16) -0.0017(13) -0.0048(14) -0.0032(14)
C43 0.0184(18) 0.0204(18) 0.0134(17) -0.0040(14) 0.0008(14) -0.0068(15)
C36 0.0108(16) 0.0111(16) 0.0109(16) -0.0054(13) 0.0007(13) -0.0026(13)
C47 0.0164(17) 0.0108(16) 0.0109(16) -0.0021(13) -0.0033(14) 0.0015(14)
C2 0.0065(15) 0.0092(15) 0.0146(16) -0.0040(13) 0.0018(13) -0.0025(13)
C37 0.0109(16) 0.0092(15) 0.0094(15) -0.0035(12) 0.0001(13) -0.0024(13)
C51 0.0198(19) 0.0151(17) 0.027(2) 0.0022(15) -0.0104(16) -0.0102(15)
C24 0.0141(17) 0.0121(16) 0.0104(16) -0.0029(13) -0.0006(13) -0.0058(13)
C26 0.0164(18) 0.0157(17) 0.0127(17) -0.0033(14) 0.0022(14) -0.0078(14)
C14 0.0193(19) 0.0180(18) 0.0162(18) -0.0051(14) 0.0017(15) -0.0078(15)
C33 0.0209(19) 0.0184(18) 0.030(2) -0.0145(16) 0.0021(16) -0.0059(16)
C3 0.0104(16) 0.0144(16) 0.0124(16) -0.0028(13) -0.0033(13) -0.0031(13)
C46 0.025(2) 0.0200(19) 0.0170(19) -0.0099(15) -0.0024(16) -0.0011(16)
C40 0.0225(19) 0.0081(15) 0.0137(17) -0.0009(13) -0.0067(14) -0.0034(14)
C41 0.0125(17) 0.0117(16) 0.0129(17) -0.0053(13) -0.0047(13) 0.0010(13)
C42 0.0145(17) 0.0084(15) 0.0125(16) -0.0035(13) -0.0005(13) -0.0022(13)
C57 0.0157(18) 0.0241(19) 0.0231(19) -0.0105(16) 0.0004(15) -0.0066(16)
C6 0.0194(18) 0.0112(16) 0.0114(17) 0.0005(13) 0.0004(14) -0.0013(14)
C4 0.0151(17) 0.0129(16) 0.0206(18) -0.0044(14) -0.0056(14) -0.0071(14)
C5 0.0198(19) 0.0085(16) 0.026(2) -0.0016(14) -0.0010(15) -0.0060(14)
C44 0.022(2) 0.025(2) 0.0146(18) 0.0004(15) 0.0014(15) -0.0058(16)
C45 0.024(2) 0.029(2) 0.0125(18) -0.0053(16) 0.0038(16) -0.0015(17)
C50 0.028(2) 0.0120(17) 0.0230(19) -0.0025(15) -0.0144(16) -0.0068(15)
C54 0.0193(19) 0.0209(19) 0.031(2) -0.0040(16) 0.0029(16) -0.0155(16)
C19 0.0232(19) 0.0077(16) 0.0234(19) -0.0032(14) -0.0035(15) -0.0049(15)
C12 0.022(2) 0.0188(19) 0.033(2) -0.0076(17) 0.0124(18) -0.0005(17)
C49 0.025(2) 0.0147(17) 0.0183(18) -0.0067(14) -0.0098(16) -0.0023(15)
C18 0.0146(17) 0.0101(16) 0.0206(18) 0.0009(14) -0.0048(15) 0.0006(14)
C55 0.0170(19) 0.032(2) 0.032(2) -0.0048(18) 0.0077(17) -0.0134(17)
C13 0.030(2) 0.023(2) 0.0194(19) -0.0123(16) 0.0101(17) -0.0106(17)
C32 0.0142(18) 0.0253(19) 0.027(2) -0.0162(16) -0.0001(15) -0.0090(16)
C56 0.021(2) 0.033(2) 0.028(2) -0.0130(18) 0.0107(17) -0.0122(18)

loop_
_atom_type_symbol
_atom_type_description
_atom_type_scat_dispersion_real
_atom_type_scat_dispersion_imag
_atom_type_scat_source
C C 0.0033 0.0016 'International Tables Vol C Tables 4.2.6.8 and 6.1.1.4'
H H 0.0000 0.0000 'International Tables Vol C Tables 4.2.6.8 and 6.1.1.4'
N N 0.0061 0.0033 'International Tables Vol C Tables 4.2.6.8 and 6.1.1.4'
O O 0.0106 0.0060 'International Tables Vol C Tables 4.2.6.8 and 6.1.1.4'
Cl Cl 0.1484 0.1585 'International Tables Vol C Tables 4.2.6.8 and 6.1.1.4'
Yb Yb -0.3850 5.5486 'International Tables Vol C Tables 4.2.6.8 and 6.1.1.4'

loop_
_geom_angle_atom_site_label_1
_geom_angle_atom_site_label_2
_geom_angle_atom_site_label_3
_geom_angle
_geom_angle_site_symmetry_1
_geom_angle_site_symmetry_3
O6 Yb2 O10 101.76(8) . .
O6 Yb2 O8 83.76(8) . .
O10 Yb2 O8 78.86(8) . .
O6 Yb2 O11 158.02(8) . .
O10 Yb2 O11 82.65(8) . .
O8 Yb2 O11 75.92(7) . .
O6 Yb2 O12 143.14(7) . .
O10 Yb2 O12 97.57(8) . .
O8 Yb2 O12 131.01(7) . .
O11 Yb2 O12 55.30(7) . .
O6 Yb2 N1 89.77(8) . .
O10 Yb2 N1 152.52(8) . .
O8 Yb2 N1 77.70(8) . .
O11 Yb2 N1 77.91(8) . .
O12 Yb2 N1 87.19(8) . .
O6 Yb2 N3 78.32(8) . .
O10 Yb2 N3 77.45(8) . .
O8 Yb2 N3 146.53(8) . .
O11 Yb2 N3 123.51(8) . .
O12 Yb2 N3 75.65(8) . .
N1 Yb2 N3 129.70(9) . .
O6 Yb2 N2 70.25(8) . .
O10 Yb2 N2 142.49(8) . .
O8 Yb2 N2 133.62(8) . .
O11 Yb2 N2 118.80(8) . .
O12 Yb2 N2 75.27(8) . .
N1 Yb2 N2 64.90(9) . .
N3 Yb2 N2 65.07(9) . .
O6 Yb2 C36 167.28(8) . .
O10 Yb2 C36 89.95(8) . .
O8 Yb2 C36 103.59(8) . .
O11 Yb2 C36 27.75(8) . .
O12 Yb2 C36 27.56(8) . .
N1 Yb2 C36 81.83(9) . .
N3 Yb2 C36 99.71(9) . .
N2 Yb2 C36 97.43(9) . .
O1 Yb1 O9 102.55(8) . .
O1 Yb1 O5 151.94(9) . .
O9 Yb1 O5 85.64(8) . .
O1 Yb1 O3 81.51(8) . .
O9 Yb1 O3 157.73(8) . .
O5 Yb1 O3 81.44(8) . .
O1 Yb1 O4 75.44(8) . .
O9 Yb1 O4 76.15(8) . .
O5 Yb1 O4 132.54(8) . .
O3 Yb1 O4 125.69(8) . .
O1 Yb1 O2 124.90(8) . .
O9 Yb1 O2 114.13(8) . .
O5 Yb1 O2 73.07(8) . .
O3 Yb1 O2 79.28(8) . .
O4 Yb1 O2 75.26(8) . .
O1 Yb1 O7 77.70(8) . .
O9 Yb1 O7 77.52(8) . .
O5 Yb1 O7 78.02(8) . .
O3 Yb1 O7 82.09(8) . .
O4 Yb1 O7 136.85(8) . .
O2 Yb1 O7 147.50(9) . .
O1 Yb1 C1 106.45(8) . .
O9 Yb1 C1 128.05(8) . .
O5 Yb1 C1 88.22(8) . .
O3 Yb1 C1 69.78(8) . .
O4 Yb1 C1 70.84(8) . .
O2 Yb1 C1 18.91(8) . .
O7 Yb1 C1 150.28(8) . .
O1 Yb1 Yb1 53.21(6) . 2_757
O9 Yb1 Yb1 134.53(6) . 2_757
O5 Yb1 Yb1 135.07(6) . 2_757
O3 Yb1 Yb1 65.24(6) . 2_757
O4 Yb1 Yb1 61.49(6) . 2_757
O2 Yb1 Yb1 71.85(6) . 2_757
O7 Yb1 Yb1 122.91(6) . 2_757
C1 Yb1 Yb1 53.23(6) . 2_757
C36 O12 Yb2 91.76(18) . .
C29 O10 Yb2 130.5(2) . .
C22 O7 Yb1 135.4(2) . .
C36 O11 Yb2 92.72(18) . .
C22 O8 Yb2 165.8(2) . .
C8 O3 Yb1 139.2(2) . .
C1 O1 Yb1 163.7(2) 2_757 .
C15 O6 Yb2 140.6(2) . .
C8 O4 Yb1 142.8(2) 2_757 .
C29 O9 Yb1 165.1(2) . .
C1 O2 Yb1 124.7(2) . .
C15 O5 Yb1 151.9(2) . .
C57 N3 C53 117.8(3) . .
C57 N3 Yb2 121.6(2) . .
C53 N3 Yb2 120.6(2) . .
C52 N2 C48 119.0(3) . .
C52 N2 Yb2 119.8(2) . .
C48 N2 Yb2 119.9(2) . .
C43 N1 C47 117.8(3) . .
C43 N1 Yb2 120.1(2) . .
C47 N1 Yb2 122.0(2) . .
C24 C23 C28 120.2(3) . .
C24 C23 C22 119.3(3) . .
C28 C23 C22 120.4(3) . .
O5 C15 O6 125.4(3) . .
O5 C15 C16 116.7(3) . .
O6 C15 C16 117.8(3) . .
O3 C8 O4 125.9(3) . 2_757
O3 C8 C9 117.1(3) . .
O4 C8 C9 117.1(3) 2_757 .
C21 C16 C17 120.4(3) . .
C21 C16 C15 120.7(3) . .
C17 C16 C15 118.9(3) . .
O9 C29 O10 123.8(3) . .
O9 C29 C30 118.5(3) . .
O10 C29 C30 117.6(3) . .
C27 C28 C23 118.4(3) . .
C27 C28 H28 120.8 . .
C23 C28 H28 120.8 . .
C35 C30 C31 120.6(3) . .
C35 C30 C29 120.4(3) . .
C31 C30 C29 119.0(3) . .
C10 C9 C14 120.5(3) . .
C10 C9 C8 120.4(3) . .
C14 C9 C8 119.1(3) . .
C9 C10 C11 119.0(3) . .
C9 C10 H7 120.5 . .
C11 C10 H7 120.5 . .
N2 C52 C51 121.6(3) . .
N2 C52 C53 116.3(3) . .
C51 C52 C53 122.1(3) . .
C12 C11 C10 121.6(3) . .
C12 C11 Cl3 118.5(3) . .
C10 C11 Cl3 119.9(3) . .
C18 C17 C16 119.3(3) . .
C18 C17 H17 120.4 . .
C16 C17 H17 120.4 . .
O8 C22 O7 126.5(3) . .
O8 C22 C23 118.2(3) . .
O7 C22 C23 115.4(3) . .
C20 C21 C16 118.6(3) . .
C20 C21 H21 120.7 . .
C16 C21 H21 120.7 . .
C26 C27 C28 122.5(3) . .
C26 C27 Cl8 118.4(3) . .
C28 C27 Cl8 119.0(3) . .
C33 C34 C35 122.0(3) . .
C33 C34 Cl10 119.0(3) . .
C35 C34 Cl10 119.0(3) . .
O2 C1 O1 125.6(3) . 2_757
O2 C1 C2 117.6(3) . .
O1 C1 C2 116.9(3) 2_757 .
O1 C1 Yb1 89.83(18) 2_757 .
C2 C1 Yb1 152.3(2) . .
N3 C53 C54 121.4(3) . .
N3 C53 C52 116.9(3) . .
C54 C53 C52 121.7(3) . .
C40 C39 C38 122.1(3) . .
C40 C39 Cl11 118.9(2) . .
C38 C39 Cl11 119.0(3) . .
C34 C35 C30 118.7(3) . .
C34 C35 H35 120.7 . .
C30 C35 H35 120.7 . .
C26 C25 C24 122.1(3) . .
C26 C25 Cl7 119.0(2) . .
C24 C25 Cl7 118.9(3) . .
C6 C7 C2 118.4(3) . .
C6 C7 H14 120.8 . .
C2 C7 H14 120.8 . .
N2 C48 C49 122.2(3) . .
N2 C48 C47 116.4(3) . .
C49 C48 C47 121.4(3) . .
C32 C31 C30 118.7(3) . .
C32 C31 H31 120.6 . .
C30 C31 H31 120.6 . .
C19 C20 C21 122.1(3) . .
C19 C20 Cl6 118.1(3) . .
C21 C20 Cl6 119.7(3) . .
C39 C38 C37 118.2(3) . .
C39 C38 H38 120.9 . .
C37 C38 H38 120.9 . .
N1 C43 C44 123.6(3) . .
N1 C43 H43 118.2 . .
C44 C43 H43 118.2 . .
O12 C36 O11 120.2(3) . .
O12 C36 C37 121.1(3) . .
O11 C36 C37 118.7(3) . .
O12 C36 Yb2 60.69(16) . .
O11 C36 Yb2 59.54(16) . .
C37 C36 Yb2 178.2(2) . .
N1 C47 C46 121.5(3) . .
N1 C47 C48 115.5(3) . .
C46 C47 C48 123.0(3) . .
C7 C2 C3 121.2(3) . .
C7 C2 C1 119.8(3) . .
C3 C2 C1 119.0(3) . .
C42 C37 C38 121.1(3) . .
C42 C37 C36 120.3(3) . .
C38 C37 C36 118.6(3) . .
C50 C51 C52 119.4(3) . .
C50 C51 H51 120.3 . .
C52 C51 H51 120.3 . .
C25 C24 C23 119.0(3) . .
C25 C24 H24 120.5 . .
C23 C24 H24 120.5 . .
C25 C26 C27 117.7(3) . .
C25 C26 H26 121.2 . .
C27 C26 H26 121.2 . .
C13 C14 C9 118.9(3) . .
C13 C14 H3 120.5 . .
C9 C14 H3 120.5 . .
C32 C33 C34 117.8(3) . .
C32 C33 H33 121.1 . .
C34 C33 H33 121.1 . .
C4 C3 C2 118.1(3) . .
C4 C3 H10 120.9 . .
C2 C3 H10 120.9 . .
C45 C46 C47 120.2(3) . .
C45 C46 H46 119.9 . .
C47 C46 H46 119.9 . .
C39 C40 C41 118.4(3) . .
C39 C40 H40 120.8 . .
C41 C40 H40 120.8 . .
C40 C41 C42 121.7(3) . .
C40 C41 Cl12 118.3(2) . .
C42 C41 Cl12 120.0(3) . .
C37 C42 C41 118.4(3) . .
C37 C42 H42 120.8 . .
C41 C42 H42 120.8 . .
N3 C57 C56 123.4(3) . .
N3 C57 H57 118.3 . .
C56 C57 H57 118.3 . .
C7 C6 C5 122.0(3) . .
C7 C6 Cl2 119.0(3) . .
C5 C6 Cl2 119.0(3) . .
C5 C4 C3 122.1(3) . .
C5 C4 Cl1 118.7(3) . .
C3 C4 Cl1 119.2(3) . .
C4 C5 C6 118.1(3) . .
C4 C5 H12 121.0 . .
C6 C5 H12 121.0 . .
C45 C44 C43 118.5(3) . .
C45 C44 H44 120.8 . .
C43 C44 H44 120.8 . .
C46 C45 C44 118.6(3) . .
C46 C45 H45 120.7 . .
C44 C45 H45 120.7 . .
C49 C50 C51 118.9(3) . .
C49 C50 H50 120.5 . .
C51 C50 H50 120.5 . .
C55 C54 C53 120.1(3) . .
C55 C54 H54 120.0 . .
C53 C54 H54 120.0 . .
C20 C19 C18 118.0(3) . .
C20 C19 H19 121.0 . .
C18 C19 H19 121.0 . .
C13 C12 C11 118.2(3) . .
C13 C12 H5 120.9 . .
C11 C12 H5 120.9 . .
C50 C49 C48 118.9(3) . .
C50 C49 H49 120.5 . .
C48 C49 H49 120.5 . .
C17 C18 C19 121.6(3) . .
C17 C18 Cl5 119.5(3) . .
C19 C18 Cl5 118.9(3) . .
C54 C55 C56 118.7(3) . .
C54 C55 H55 120.6 . .
C56 C55 H55 120.6 . .
C12 C13 C14 121.8(3) . .
C12 C13 Cl4 118.7(3) . .
C14 C13 Cl4 119.5(3) . .
C33 C32 C31 122.2(3) . .
C33 C32 Cl9 118.9(3) . .
C31 C32 Cl9 119.0(3) . .
C55 C56 C57 118.5(4) . .
C55 C56 H56 120.7 . .
C57 C56 H56 120.7 . .

loop_
_geom_bond_atom_site_label_1
_geom_bond_atom_site_label_2
_geom_bond_distance
_geom_bond_site_symmetry_2
Yb2 O6 2.243(2) .
Yb2 O10 2.272(2) .
Yb2 O8 2.275(2) .
Yb2 O11 2.349(2) .
Yb2 O12 2.374(2) .
Yb2 N1 2.474(3) .
Yb2 N3 2.493(3) .
Yb2 N2 2.519(3) .
Yb1 O1 2.224(2) .
Yb1 O9 2.226(2) .
Yb1 O5 2.232(2) .
Yb1 O3 2.264(2) .
Yb1 O4 2.281(2) .
Yb1 O2 2.287(2) .
Yb1 O7 2.289(2) .
Cl7 C25 1.748(3) .
Cl2 C6 1.741(3) .
Cl6 C20 1.741(3) .
Cl8 C27 1.743(3) .
Cl11 C39 1.746(3) .
Cl12 C41 1.741(3) .
Cl10 C34 1.741(3) .
Cl5 C18 1.738(3) .
Cl1 C4 1.742(3) .
Cl9 C32 1.740(3) .
Cl4 C13 1.743(4) .
Cl3 C11 1.738(4) .
O12 C36 1.260(4) .
O10 C29 1.272(4) .
O7 C22 1.259(4) .
O11 C36 1.269(4) .
O8 C22 1.255(4) .
O3 C8 1.253(4) .
O1 C1 1.262(4) 2_757
O6 C15 1.260(4) .
O4 C8 1.257(4) 2_757
O9 C29 1.250(4) .
O2 C1 1.249(4) .
O5 C15 1.242(4) .
N3 C57 1.340(4) .
N3 C53 1.349(4) .
N2 C52 1.341(4) .
N2 C48 1.342(4) .
N1 C43 1.335(4) .
N1 C47 1.356(4) .
C23 C24 1.390(4) .
C23 C28 1.398(4) .
C23 C22 1.513(4) .
C15 C16 1.505(4) .
C8 O4 1.257(4) 2_757
C8 C9 1.509(4) .
C16 C21 1.391(4) .
C16 C17 1.395(4) .
C29 C30 1.499(4) .
C28 C27 1.383(4) .
C28 H28 0.9300 .
C30 C35 1.388(4) .
C30 C31 1.395(4) .
C9 C10 1.381(5) .
C9 C14 1.385(5) .
C10 C11 1.388(5) .
C10 H7 0.9300 .
C52 C51 1.396(4) .
C52 C53 1.486(5) .
C11 C12 1.379(5) .
C17 C18 1.380(4) .
C17 H17 0.9300 .
C21 C20 1.387(4) .
C21 H21 0.9300 .
C27 C26 1.380(5) .
C34 C33 1.387(5) .
C34 C35 1.388(4) .
C1 O1 1.262(4) 2_757
C1 C2 1.508(4) .
C53 C54 1.398(4) .
C39 C40 1.376(5) .
C39 C38 1.383(4) .
C35 H35 0.9300 .
C25 C26 1.379(4) .
C25 C24 1.384(4) .
C7 C6 1.384(4) .
C7 C2 1.386(4) .
C7 H14 0.9300 .
C48 C49 1.398(4) .
C48 C47 1.489(5) .
C31 C32 1.384(5) .
C31 H31 0.9300 .
C20 C19 1.383(5) .
C38 C37 1.396(4) .
C38 H38 0.9300 .
C43 C44 1.393(5) .
C43 H43 0.9300 .
C36 C37 1.507(4) .
C47 C46 1.393(5) .
C2 C3 1.395(4) .
C37 C42 1.384(4) .
C51 C50 1.387(5) .
C51 H51 0.9300 .
C24 H24 0.9300 .
C26 H26 0.9300 .
C14 C13 1.383(5) .
C14 H3 0.9300 .
C33 C32 1.379(5) .
C33 H33 0.9300 .
C3 C4 1.388(4) .
C3 H10 0.9300 .
C46 C45 1.375(5) .
C46 H46 0.9300 .
C40 C41 1.378(4) .
C40 H40 0.9300 .
C41 C42 1.391(4) .
C42 H42 0.9300 .
C57 C56 1.389(5) .
C57 H57 0.9300 .
C6 C5 1.385(5) .
C4 C5 1.377(5) .
C5 H12 0.9300 .
C44 C45 1.385(5) .
C44 H44 0.9300 .
C45 H45 0.9300 .
C50 C49 1.375(5) .
C50 H50 0.9300 .
C54 C55 1.371(5) .
C54 H54 0.9300 .
C19 C18 1.388(5) .
C19 H19 0.9300 .
C12 C13 1.374(5) .
C12 H5 0.9300 .
C49 H49 0.9300 .
C55 C56 1.381(5) .
C55 H55 0.9300 .
C56 H56 0.9300 .
